data_7017761
loop_
_publ_author_name
'Krogul, Agnieszka'
'Cedrowski, Jakub'
'Wiktorska, Katarzyna'
'Ozimi\'nski, Wojciech P'
'Skupi\'nska, Jadwiga'
'Litwinienko, Grzegorz'

_publ_section_title
;
 Crystal structure, electronic properties and cytotoxic activity of
 palladium chloride complexes with monosubstituted pyridines.
;
_journal_issue 2
_journal_name_full 'Dalton transactions (Cambridge, England : 2003)'
_journal_page_first 658
_journal_page_last 666
_journal_paper_doi 10.1039/c1dt11412c
_journal_volume 41
_journal_year 2012
_chemical_formula_sum 'C12 H14 Cl2 N2 Pd'
_chemical_formula_weight 363.55
_chemical_name_systematic
;
?
;
_space_group_IT_number 2
_symmetry_cell_setting triclinic
_symmetry_space_group_name_Hall '-P 1'
_symmetry_space_group_name_H-M 'P -1'
_atom_sites_solution_hydrogens geom
_atom_sites_solution_primary direct
_atom_sites_solution_secondary difmap
_audit_creation_method SHELXL-97
_cell_angle_alpha 69.081(10)
_cell_angle_beta 79.744(8)
_cell_angle_gamma 83.763(8)
_cell_formula_units_Z 1
_cell_length_a 5.7438(5)
_cell_length_b 7.2880(8)
_cell_length_c 8.4654(9)
_cell_measurement_temperature 100(2)
_cell_volume 325.33(6)
_computing_cell_refinement
;
CrysAlis RED, Oxford Diffraction Ltd.,
Version 1.171.28cycle4 beta (release 11-11-2005 CrysAlis171 .NET)
(compiled Nov 11 2005,15:50:43)
;
_computing_data_collection
;
CrysAlis CCD, Oxford Diffraction Ltd.,
Version 1.171.28cycle4 beta (release 11-11-2005 CrysAlis171 .NET)
(compiled Nov 11 2005,15:50:43)
;
_computing_data_reduction
;
CrysAlis RED, Oxford Diffraction Ltd.,
Version 1.171.28cycle4 beta (release 11-11-2005 CrysAlis171 .NET)
(compiled Nov 11 2005,15:50:43)
;
_computing_molecular_graphics Diamond
_computing_publication_material SHELXTL-97
_computing_structure_refinement 'SHELXL-97 (Sheldrick, 1997)'
_computing_structure_solution 'SHELXS-97 (Sheldrick, 1990)'
_diffrn_ambient_temperature 100(2)
_diffrn_detector_area_resol_mean 8.6479
_diffrn_measured_fraction_theta_full 0.980
_diffrn_measured_fraction_theta_max 0.947
_diffrn_measurement_device_type KM4CCD
_diffrn_measurement_method 'omega scan'
_diffrn_radiation_monochromator graphite
_diffrn_radiation_source 'fine-focus sealed tube'
_diffrn_radiation_type MoK\a
_diffrn_radiation_wavelength 0.71073
_diffrn_reflns_av_R_equivalents 0.0130
_diffrn_reflns_av_sigmaI/netI 0.0121
_diffrn_reflns_limit_h_max 7
_diffrn_reflns_limit_h_min -7
_diffrn_reflns_limit_k_max 9
_diffrn_reflns_limit_k_min -9
_diffrn_reflns_limit_l_max 11
_diffrn_reflns_limit_l_min -11
_diffrn_reflns_number 6242
_diffrn_reflns_theta_full 28.00
_diffrn_reflns_theta_max 28.60
_diffrn_reflns_theta_min 3.00
_diffrn_standards_decay_% 2
_diffrn_standards_number '1 frame'
_exptl_absorpt_coefficient_mu 1.814
_exptl_absorpt_correction_T_max 0.9148
_exptl_absorpt_correction_T_min 0.6700
_exptl_absorpt_correction_type multi-scan
_exptl_absorpt_process_details
;
CrysAlis RED, Oxford Diffraction Ltd.,
Version 1.171.28cycle4 beta (release 11-11-2005 CrysAlis171 .NET)
(compiled Nov 11 2005,15:50:43)
Empirical absorption correction using spherical harmonics,
implemented in SCALE3 ABSPACK scaling algorithm.
;
_exptl_crystal_colour 'pale yellow'
_exptl_crystal_density_diffrn 1.856
_exptl_crystal_density_method 'not measured'
_exptl_crystal_description prismatic
_exptl_crystal_F_000 180
_exptl_crystal_size_max 0.24
_exptl_crystal_size_mid 0.15
_exptl_crystal_size_min 0.05
_refine_diff_density_max 0.393
_refine_diff_density_min -0.617
_refine_diff_density_rms 0.057
_refine_ls_extinction_method none
_refine_ls_goodness_of_fit_ref 1.086
_refine_ls_hydrogen_treatment mixed
_refine_ls_matrix_type full
_refine_ls_number_parameters 107
_refine_ls_number_reflns 1581
_refine_ls_number_restraints 0
_refine_ls_restrained_S_all 1.086
_refine_ls_R_factor_all 0.0134
_refine_ls_R_factor_gt 0.0127
_refine_ls_shift/su_max 0.001
_refine_ls_shift/su_mean 0.000
_refine_ls_structure_factor_coef Fsqd
_refine_ls_weighting_details 'calc w=1/[\s^2^(Fo^2^)+(0.0206P)^2^+0.0808P] where P=(Fo^2^+2Fc^2^)/3'
_refine_ls_weighting_scheme calc
_refine_ls_wR_factor_gt 0.0336
_refine_ls_wR_factor_ref 0.0337
_reflns_number_gt 1533
_reflns_number_total 1581
_reflns_threshold_expression >2sigma(I)
_cod_data_source_file c1dt11412c.txt
_cod_data_source_block xxx
_cod_depositor_comments
;
The following automatic conversions were performed:

'_symmetry_cell_setting' value 'Triclinic' changed to 'triclinic'
according to /home/saulius/struct/CIF-dictionaries/cif_core.dic
dictionary named 'cif_core.dic' version 2.4.1 from 2010-06-29.

Automatic conversion script
Id: cif_fix_values 1715 2011-07-08 13:25:40Z adriana 
;
_cod_original_sg_symbol_H-M P-1
_cod_database_code 7017761

loop_
_symmetry_equiv_pos_as_xyz
'x, y, z'
'-x, -y, -z'

loop_
_atom_site_label
_atom_site_type_symbol
_atom_site_fract_x
_atom_site_fract_y
_atom_site_fract_z
_atom_site_U_iso_or_equiv
_atom_site_adp_type
_atom_site_occupancy
_atom_site_symmetry_multiplicity
_atom_site_calc_flag
_atom_site_refinement_flags
Pd1 Pd 0.5000 0.5000 0.5000 0.01038(5) Uani 1 2 d S
Cl1 Cl 0.57046(5) 0.80323(4) 0.29250(4) 0.01526(7) Uani 1 1 d .
N1 N 0.24004(19) 0.62671(16) 0.62705(14) 0.0119(2) Uani 1 1 d .
C1 C 0.2688(2) 0.63491(19) 0.77857(17) 0.0128(2) Uani 1 1 d .
C2 C 0.1051(2) 0.72972(18) 0.86942(17) 0.0126(2) Uani 1 1 d .
C3 C -0.1001(2) 0.81304(19) 0.80035(18) 0.0143(3) Uani 1 1 d .
C4 C -0.1325(2) 0.80248(19) 0.64523(18) 0.0142(3) Uani 1 1 d .
C5 C 0.0420(2) 0.71003(19) 0.56018(17) 0.0128(2) Uani 1 1 d .
C6 C 0.1563(3) 0.7414(2) 1.03339(18) 0.0165(3) Uani 1 1 d .
H1 H 0.409(3) 0.575(2) 0.821(2) 0.016(4) Uiso 1 1 d .
H3 H -0.214(3) 0.877(3) 0.855(2) 0.021(4) Uiso 1 1 d .
H4 H -0.270(3) 0.861(3) 0.593(2) 0.018(4) Uiso 1 1 d .
H5 H 0.025(3) 0.704(2) 0.452(2) 0.011(4) Uiso 1 1 d .
H6A H 0.283(4) 0.827(3) 1.013(3) 0.037(6) Uiso 1 1 d .
H6B H 0.202(4) 0.622(3) 1.104(3) 0.034(5) Uiso 1 1 d .
H6C H 0.022(4) 0.786(3) 1.091(3) 0.041(6) Uiso 1 1 d .

loop_
_atom_site_aniso_label
_atom_site_aniso_U_11
_atom_site_aniso_U_22
_atom_site_aniso_U_33
_atom_site_aniso_U_23
_atom_site_aniso_U_13
_atom_site_aniso_U_12
Pd1 0.00916(7) 0.01114(8) 0.01030(7) -0.00431(5) -0.00048(5) 0.00230(5)
Cl1 0.01489(15) 0.01302(16) 0.01452(16) -0.00241(13) 0.00004(12) 0.00156(12)
N1 0.0108(5) 0.0118(5) 0.0122(5) -0.0043(4) 0.0002(4) 0.0004(4)
C1 0.0110(6) 0.0133(6) 0.0131(6) -0.0039(5) -0.0015(5) 0.0006(5)
C2 0.0135(6) 0.0100(6) 0.0132(6) -0.0035(5) 0.0007(5) -0.0021(5)
C3 0.0125(6) 0.0112(6) 0.0183(6) -0.0061(5) 0.0015(5) 0.0004(5)
C4 0.0113(6) 0.0119(6) 0.0181(6) -0.0037(5) -0.0027(5) 0.0014(5)
C5 0.0128(6) 0.0118(6) 0.0128(6) -0.0033(5) -0.0017(5) 0.0000(5)
C6 0.0175(7) 0.0174(7) 0.0155(6) -0.0076(6) -0.0018(5) 0.0007(5)

loop_
_atom_type_symbol
_atom_type_description
_atom_type_scat_dispersion_real
_atom_type_scat_dispersion_imag
_atom_type_scat_source
C C 0.0033 0.0016 'International Tables Vol C Tables 4.2.6.8 and 6.1.1.4'
H H 0.0000 0.0000 'International Tables Vol C Tables 4.2.6.8 and 6.1.1.4'
N N 0.0061 0.0033 'International Tables Vol C Tables 4.2.6.8 and 6.1.1.4'
Cl Cl 0.1484 0.1585 'International Tables Vol C Tables 4.2.6.8 and 6.1.1.4'
Pd Pd -0.9988 1.0072 'International Tables Vol C Tables 4.2.6.8 and 6.1.1.4'

loop_
_geom_angle_atom_site_label_1
_geom_angle_atom_site_label_2
_geom_angle_atom_site_label_3
_geom_angle
_geom_angle_site_symmetry_1
_geom_angle_site_symmetry_3
N1 Pd1 N1 180.0 2_666 .
N1 Pd1 Cl1 89.47(3) 2_666 2_666
N1 Pd1 Cl1 90.53(3) . 2_666
N1 Pd1 Cl1 90.53(3) 2_666 .
N1 Pd1 Cl1 89.47(3) . .
Cl1 Pd1 Cl1 180.000(11) 2_666 .
C1 N1 C5 119.21(11) . .
C1 N1 Pd1 119.36(9) . .
C5 N1 Pd1 121.38(9) . .
N1 C1 C2 123.04(12) . .
N1 C1 H1 116.5(10) . .
C2 C1 H1 120.5(10) . .
C1 C2 C3 117.27(12) . .
C1 C2 C6 119.76(12) . .
C3 C2 C6 122.96(12) . .
C4 C3 C2 119.95(12) . .
C4 C3 H3 119.2(11) . .
C2 C3 H3 120.8(11) . .
C5 C4 C3 119.29(12) . .
C5 C4 H4 118.8(10) . .
C3 C4 H4 121.9(10) . .
N1 C5 C4 121.21(12) . .
N1 C5 H5 118.1(10) . .
C4 C5 H5 120.7(10) . .
C2 C6 H6A 111.3(13) . .
C2 C6 H6B 110.9(13) . .
H6A C6 H6B 106.9(18) . .
C2 C6 H6C 110.5(13) . .
H6A C6 H6C 109.5(18) . .
H6B C6 H6C 107.6(18) . .

loop_
_geom_bond_atom_site_label_1
_geom_bond_atom_site_label_2
_geom_bond_distance
_geom_bond_site_symmetry_2
Pd1 N1 2.0191(11) 2_666
Pd1 N1 2.0191(11) .
Pd1 Cl1 2.3027(5) 2_666
Pd1 Cl1 2.3027(5) .
N1 C1 1.3448(17) .
N1 C5 1.3477(17) .
C1 C2 1.3907(18) .
C1 H1 0.936(18) .
C2 C3 1.3916(19) .
C2 C6 1.5019(18) .
C3 C4 1.3883(19) .
C3 H3 0.919(18) .
C4 C5 1.3857(18) .
C4 H4 0.956(18) .
C5 H5 0.957(17) .
C6 H6A 0.96(2) .
C6 H6B 0.90(2) .
C6 H6C 0.93(2) .

loop_
_geom_torsion_atom_site_label_1
_geom_torsion_atom_site_label_2
_geom_torsion_atom_site_label_3
_geom_torsion_atom_site_label_4
_geom_torsion
_geom_torsion_site_symmetry_1
N1 Pd1 N1 C1 95(100) 2_666
Cl1 Pd1 N1 C1 68.01(10) 2_666
Cl1 Pd1 N1 C1 -111.99(10) .
N1 Pd1 N1 C5 -88(100) 2_666
Cl1 Pd1 N1 C5 -114.58(10) 2_666
Cl1 Pd1 N1 C5 65.42(10) .
C5 N1 C1 C2 -1.42(19) .
Pd1 N1 C1 C2 176.05(10) .
N1 C1 C2 C3 2.2(2) .
N1 C1 C2 C6 -176.80(12) .
C1 C2 C3 C4 -1.16(19) .
C6 C2 C3 C4 177.82(12) .
C2 C3 C4 C5 -0.6(2) .
C1 N1 C5 C4 -0.46(19) .
Pd1 N1 C5 C4 -177.87(10) .
C3 C4 C5 N1 1.4(2) .
